data_4334315
loop_
_publ_author_name
'Sabine Scheuermayer'
'Floriana Tuna'
'Eufemio Moreno Pineda'
'Michael Bodensteiner'
'Manfred Scheer'
'Richard A. Layfield'

_publ_section_title
;
 Transmetalation of Chromocene by Lithium-Amide, -Phosphide, and -Arsenide
 Nucleophiles
;
_journal_name_full 'Inorganic Chemistry'
_journal_page_first 3878
_journal_page_last 3883
_journal_paper_doi 10.1021/ic3025815
_journal_volume 52
_journal_year 2013
_chemical_compound_source 'see text'
_chemical_formula_moiety 'C22 H46 Cr2 P2 Si4'
_chemical_formula_sum 'C22 H46 Cr2 P2 Si4'
_chemical_formula_weight 588.89
_chemical_name_systematic ?
_space_group_IT_number 2
_symmetry_cell_setting triclinic
_symmetry_Int_Tables_number 2
_symmetry_space_group_name_Hall '-P 1'
_symmetry_space_group_name_H-M 'P -1'
_atom_sites_solution_hydrogens geom
_atom_sites_solution_primary direct
_atom_sites_solution_secondary difmap
_cell_angle_alpha 90.468(9)
_cell_angle_beta 90.944(9)
_cell_angle_gamma 105.076(10)
_cell_formula_units_Z 2
_cell_length_a 9.0064(10)
_cell_length_b 10.8050(13)
_cell_length_c 17.1383(18)
_cell_measurement_reflns_used 3331
_cell_measurement_temperature 123(1)
_cell_measurement_theta_max 75.4741
_cell_measurement_theta_min 4.2344
_cell_volume 1610.0(3)
_computing_cell_refinement
;
CrysAlisPro, Agilent Technologies,
Version 1.171.35.15 (release 03-08-2011 CrysAlis171 .NET)
(compiled Aug  3 2011,13:03:54)
;
_computing_data_collection
;
CrysAlisPro, Agilent Technologies,
Version 1.171.35.15 (release 03-08-2011 CrysAlis171 .NET)
(compiled Aug  3 2011,13:03:54)
;
_computing_data_reduction
;
CrysAlisPro, Agilent Technologies,
Version 1.171.35.15 (release 03-08-2011 CrysAlis171 .NET)
(compiled Aug  3 2011,13:03:54)
;
_computing_molecular_graphics 'SXGRAPH (Farrugia, 1999)'
_computing_publication_material 'PLATON (Spek, 2003)'
_computing_structure_refinement 'SHELXL-97 (Sheldrick, 1997)'
_computing_structure_solution 'SUPERFLIP (Palatinus, Chapuis, 2007)'
_diffrn_ambient_temperature 123(1)
_diffrn_detector_area_resol_mean 10.3546
_diffrn_measured_fraction_theta_full 0.996
_diffrn_measured_fraction_theta_max 0.950
_diffrn_measurement_device_type 'SuperNova,Single source at offset,Atlas'
_diffrn_measurement_method '\w scans'
_diffrn_radiation_monochromator mirrors
_diffrn_radiation_probe x-ray
_diffrn_radiation_source 'SuperNova (Cu) x-ray Source'
_diffrn_radiation_type CuK\a
_diffrn_radiation_wavelength 1.54178
_diffrn_reflns_av_R_equivalents 0.0399
_diffrn_reflns_av_sigmaI/netI 0.0657
_diffrn_reflns_limit_h_max 11
_diffrn_reflns_limit_h_min -8
_diffrn_reflns_limit_k_max 12
_diffrn_reflns_limit_k_min -13
_diffrn_reflns_limit_l_max 17
_diffrn_reflns_limit_l_min -21
_diffrn_reflns_number 11022
_diffrn_reflns_reduction_process
;
;
_diffrn_reflns_theta_full 67.50
_diffrn_reflns_theta_max 75.65
_diffrn_reflns_theta_min 4.24
_exptl_absorpt_coefficient_mu 7.981
_exptl_absorpt_correction_T_max 1.00000
_exptl_absorpt_correction_T_min 0.91557
_exptl_absorpt_correction_type multi-scan
_exptl_absorpt_process_details
;
CrysAlisPro, Agilent Technologies,
Version 1.171.35.15 (release 03-08-2011 CrysAlis171 .NET)
(compiled Aug  3 2011,13:03:54)
empirical absorption correction using spherical harmonics,
implemented in SCALE3 ABSPACK scaling algorithm.
;
_exptl_crystal_colour brown
_exptl_crystal_density_diffrn 1.215
_exptl_crystal_density_method 'Not Measured'
_exptl_crystal_description rod
_exptl_crystal_F_000 624
_exptl_crystal_size_max 0.15
_exptl_crystal_size_mid 0.03
_exptl_crystal_size_min 0.02
_refine_diff_density_max 0.366
_refine_diff_density_min -0.524
_refine_diff_density_rms 0.062
_refine_ls_extinction_method none
_refine_ls_goodness_of_fit_ref 1.009
_refine_ls_hydrogen_treatment constr
_refine_ls_matrix_type full
_refine_ls_number_constraints 0
_refine_ls_number_parameters 529
_refine_ls_number_reflns 6372
_refine_ls_number_restraints 308
_refine_ls_restrained_S_all 1.010
_refine_ls_R_factor_all 0.0603
_refine_ls_R_factor_gt 0.0409
_refine_ls_shift/su_max 0.013
_refine_ls_shift/su_mean 0.001
_refine_ls_structure_factor_coef Fsqd
_refine_ls_weighting_details 'calc w=1/[\s^2^(Fo^2^)+(0.0383P)^2^]         where P=(Fo^2^+2Fc^2^)/3'
_refine_ls_weighting_scheme calc
_refine_ls_wR_factor_gt 0.0919
_refine_ls_wR_factor_ref 0.1017
_reflns_number_gt 4881
_reflns_number_total 6372
_reflns_threshold_expression >2\s(i)
_cod_data_source_file ic3025815_si_002_3.cif
_cod_data_source_block sab141
_cod_database_code 4334315

loop_
_symmetry_equiv_pos_site_id
_symmetry_equiv_pos_as_xyz
1 x,y,z
2 -x,-y,-z

loop_
_atom_site_aniso_label
_atom_site_aniso_U_11
_atom_site_aniso_U_22
_atom_site_aniso_U_33
_atom_site_aniso_U_23
_atom_site_aniso_U_13
_atom_site_aniso_U_12
Cr1 0.0330(2) 0.0271(2) 0.0319(3) 0.0018(2) -0.0025(2) 0.0121(2)
P1 0.0334(3) 0.0262(3) 0.0311(4) -0.0010(3) -0.0002(3) 0.0099(3)
Si1 0.030(4) 0.037(4) 0.039(5) -0.004(3) 0.000(3) -0.003(2)
Si1A 0.044(4) 0.027(3) 0.045(5) 0.006(2) 0.009(3) 0.017(3)
Si2 0.042(5) 0.022(2) 0.046(4) 0.0032(19) 0.009(3) 0.011(2)
Si2A 0.038(5) 0.065(5) 0.026(3) -0.014(2) 0.001(3) 0.011(3)
C1 0.040(7) 0.049(6) 0.050(7) 0.009(5) -0.006(5) 0.013(5)
C1A 0.043(7) 0.060(8) 0.065(9) 0.006(6) -0.026(6) 0.019(5)
C2 0.038(7) 0.059(8) 0.048(7) -0.002(5) -0.004(5) 0.020(5)
C2A 0.038(6) 0.048(7) 0.055(5) 0.010(5) 0.006(4) 0.030(5)
C3 0.047(8) 0.033(5) 0.057(7) 0.003(5) -0.005(5) 0.017(5)
C3A 0.047(6) 0.024(4) 0.055(7) 0.014(4) 0.002(5) 0.012(4)
C4 0.057(7) 0.050(6) 0.060(8) 0.027(6) -0.008(6) 0.011(5)
C4A 0.061(7) 0.044(7) 0.036(6) 0.010(5) -0.003(5) 0.019(5)
C5 0.048(6) 0.057(8) 0.042(6) 0.019(6) -0.012(5) 0.012(6)
C5A 0.048(8) 0.054(8) 0.040(6) -0.002(5) -0.018(5) 0.024(6)
C11 0.061(7) 0.056(7) 0.067(7) 0.005(5) -0.009(5) -0.010(5)
C11A 0.041(4) 0.062(7) 0.055(6) 0.004(5) -0.013(4) 0.004(4)
C12 0.045(6) 0.051(6) 0.052(6) 0.004(5) 0.021(5) 0.003(4)
C12A 0.053(6) 0.068(9) 0.057(6) 0.004(5) 0.004(5) 0.013(6)
C13 0.059(6) 0.029(4) 0.075(8) 0.011(4) 0.005(6) 0.010(4)
C13A 0.065(7) 0.051(6) 0.074(8) 0.006(5) 0.007(6) 0.014(4)
C14 0.055(6) 0.052(7) 0.035(4) 0.001(4) 0.002(4) 0.006(5)
C14A 0.061(7) 0.053(7) 0.047(6) -0.010(5) 0.004(5) 0.007(5)
C15 0.046(5) 0.058(6) 0.046(6) 0.004(5) 0.007(4) 0.009(5)
C15A 0.054(6) 0.057(6) 0.052(7) 0.007(5) 0.007(5) 0.014(5)
C16 0.061(7) 0.049(5) 0.054(7) -0.007(4) 0.000(5) 0.016(4)
C16A 0.050(6) 0.055(6) 0.048(6) -0.010(4) 0.009(5) 0.028(5)
Cr2 0.0342(2) 0.0310(2) 0.0300(3) 0.0015(2) 0.0021(2) 0.0143(2)
P2 0.0340(3) 0.0304(4) 0.0336(4) 0.0070(3) 0.0037(3) 0.0124(3)
Si3 0.0408(18) 0.0338(19) 0.052(5) 0.010(2) -0.001(2) 0.0122(15)
Si3A 0.0349(17) 0.0365(19) 0.044(4) 0.0085(19) 0.003(2) 0.0029(13)
Si4 0.030(4) 0.0335(19) 0.0332(19) 0.0088(13) -0.0009(17) 0.0098(19)
Si4A 0.035(5) 0.039(3) 0.035(2) 0.0031(18) 0.001(2) 0.018(3)
C6 0.074(7) 0.078(7) 0.036(4) -0.018(5) -0.005(5) 0.034(6)
C6A 0.050(5) 0.042(6) 0.035(5) -0.008(4) 0.002(4) 0.008(4)
C7 0.086(8) 0.060(6) 0.052(6) 0.001(5) 0.038(6) 0.020(6)
C7A 0.038(5) 0.040(5) 0.036(4) -0.002(3) 0.009(4) 0.008(4)
C8 0.047(5) 0.060(7) 0.070(8) -0.018(6) 0.009(5) 0.028(5)
C8A 0.039(4) 0.064(7) 0.045(6) 0.000(4) 0.008(4) 0.020(4)
C9 0.072(8) 0.050(7) 0.061(5) -0.006(5) 0.010(6) 0.043(6)
C9A 0.042(5) 0.056(6) 0.050(4) -0.004(4) -0.005(4) 0.034(4)
C10 0.070(6) 0.053(7) 0.074(9) -0.025(6) 0.009(7) 0.006(5)
C10A 0.049(5) 0.032(4) 0.058(5) -0.005(3) 0.006(5) 0.019(4)
C17 0.075(10) 0.064(9) 0.084(9) 0.029(6) -0.013(6) 0.007(6)
C17A 0.031(5) 0.042(5) 0.066(7) 0.009(5) -0.017(4) 0.000(4)
C18 0.052(5) 0.068(7) 0.063(6) 0.013(5) 0.023(5) 0.006(5)
C18A 0.065(6) 0.078(9) 0.076(8) 0.018(6) 0.016(6) -0.002(6)
C19 0.068(5) 0.038(4) 0.076(7) -0.003(5) 0.004(6) 0.005(4)
C19A 0.065(5) 0.032(4) 0.084(7) -0.001(5) 0.007(6) 0.008(3)
C20 0.042(6) 0.054(6) 0.040(4) 0.010(4) 0.007(4) 0.008(4)
C20A 0.046(6) 0.064(7) 0.036(4) 0.016(5) 0.004(4) 0.018(5)
C21 0.081(9) 0.042(6) 0.063(8) 0.009(5) -0.030(6) 0.035(6)
C21A 0.075(8) 0.051(7) 0.057(8) -0.010(5) -0.023(6) 0.027(5)
C22 0.046(6) 0.071(7) 0.052(8) 0.027(5) 0.000(5) 0.011(5)
C22A 0.040(6) 0.059(6) 0.047(7) 0.008(5) -0.002(5) 0.013(4)

loop_
_atom_site_label
_atom_site_type_symbol
_atom_site_thermal_displace_type
_atom_site_fract_x
_atom_site_fract_y
_atom_site_fract_z
_atom_site_occupancy
_atom_site_U_iso_or_equiv
_atom_site_calc_flag
_atom_site_refinement_flags
_atom_site_disorder_assembly
_atom_site_disorder_group
Cr1 Cr Uani 0.40267(5) 0.56592(4) 0.44901(3) 1.000 0.0299(1) d . . .
P1 P Uani 0.44204(8) 0.35699(7) 0.43774(4) 1.000 0.0299(2) d . . .
Si1 Si Uani 0.2314(9) 0.2015(7) 0.4639(5) 0.500 0.038(3) d DP . 1
Si1A Si Uani 0.2284(10) 0.2060(7) 0.4647(6) 0.500 0.037(2) d DP . 2
Si2 Si Uani 0.5559(8) 0.3043(4) 0.3311(4) 0.500 0.036(2) d DP . 1
Si2A Si Uani 0.5570(8) 0.3042(6) 0.3327(4) 0.500 0.044(3) d DP . 2
C1 C Uani 0.222(2) 0.550(2) 0.3488(15) 0.500 0.046(4) d DUP A 1
C1A C Uani 0.161(3) 0.578(2) 0.4037(15) 0.500 0.055(5) d DUP B 2
C2 C Uani 0.167(3) 0.593(2) 0.4166(14) 0.500 0.047(4) d DUP A 1
C2A C Uani 0.2284(17) 0.6890(15) 0.4455(10) 0.500 0.043(3) d DUP B 2
C3 C Uani 0.2675(18) 0.7155(14) 0.4342(10) 0.500 0.045(4) d DUP A 1
C3A C Uani 0.362(2) 0.7493(14) 0.4023(9) 0.500 0.041(3) d DUP B 2
C4 C Uani 0.386(2) 0.748(2) 0.3811(10) 0.500 0.056(4) d DUP A 1
C4A C Uani 0.377(2) 0.6746(17) 0.3370(11) 0.500 0.046(4) d DUP B 2
C5 C Uani 0.356(2) 0.6425(18) 0.3273(12) 0.500 0.049(4) d DUP A 1
C5A C Uani 0.254(2) 0.563(2) 0.3415(13) 0.500 0.046(4) d DUP B 2
C11 C Uani 0.0839(18) 0.1833(15) 0.3847(9) 0.500 0.066(4) d DUP . 1
C11A C Uani 0.0645(16) 0.2166(15) 0.3979(8) 0.500 0.055(3) d DUP . 2
C12 C Uani 0.160(2) 0.2529(18) 0.5574(8) 0.500 0.051(3) d DUP . 1
C12A C Uani 0.172(3) 0.228(2) 0.5675(8) 0.500 0.060(4) d DUP . 2
C13 C Uani 0.273(2) 0.0430(11) 0.4783(8) 0.500 0.055(4) d DUP . 1
C13A C Uani 0.253(2) 0.0412(14) 0.4526(8) 0.500 0.063(4) d DUP . 2
C14 C Uani 0.4514(19) 0.3233(15) 0.2384(9) 0.500 0.049(3) d DUP . 1
C14A C Uani 0.4268(19) 0.2895(15) 0.2452(9) 0.500 0.055(4) d DUP . 2
C15 C Uani 0.7544(14) 0.4131(14) 0.3282(11) 0.500 0.051(3) d DUP . 1
C15A C Uani 0.7332(16) 0.4361(14) 0.3150(12) 0.500 0.054(4) d DUP . 2
C16 C Uani 0.5697(18) 0.1344(11) 0.3349(11) 0.500 0.054(4) d DUP . 1
C16A C Uani 0.6093(17) 0.1509(11) 0.3479(10) 0.500 0.048(3) d DUP . 2
Cr2 Cr Uani 0.94339(6) 0.08140(5) 0.06151(3) 1.000 0.0306(1) d . . .
P2 P Uani 0.95932(8) -0.13542(7) 0.06594(5) 1.000 0.0319(2) d . . .
Si3 Si Uani 0.7320(15) -0.2728(10) 0.0745(7) 0.500 0.0417(19) d DP . 1
Si3A Si Uani 0.7279(14) -0.2809(10) 0.0581(7) 0.500 0.0396(16) d DP . 2
Si4 Si Uani 1.1040(19) -0.1940(15) 0.1552(9) 0.500 0.0319(16) d DP . 1
Si4A Si Uani 1.128(2) -0.1838(15) 0.1553(9) 0.500 0.035(2) d DP . 2
C6 C Uani 0.9593(17) 0.1537(17) 0.1857(6) 0.500 0.060(4) d DUP . 1
C6A C Uani 0.9891(14) 0.2297(13) 0.1651(7) 0.500 0.043(3) d DUP . 2
C7 C Uani 0.809(2) 0.0788(11) 0.1736(8) 0.500 0.065(4) d DUP . 1
C7A C Uani 0.8807(14) 0.1176(10) 0.1874(5) 0.500 0.038(3) d DUP . 2
C8 C Uani 0.7432(13) 0.1424(15) 0.1177(10) 0.500 0.056(4) d DUP . 1
C8A C Uani 0.7500(13) 0.1074(13) 0.1394(8) 0.500 0.048(3) d DUP . 2
C9 C Uani 0.857(2) 0.2510(12) 0.0953(7) 0.500 0.056(4) d DUP . 1
C9A C Uani 0.7795(14) 0.2106(13) 0.0877(6) 0.500 0.046(3) d DUP . 2
C10 C Uani 0.9936(19) 0.2567(16) 0.1388(10) 0.500 0.068(4) d DUP . 1
C10A C Uani 0.9330(14) 0.2821(9) 0.1026(7) 0.500 0.045(3) d DUP . 2
C17 C Uani 0.602(3) -0.227(2) 0.0010(14) 0.500 0.076(5) d DUP . 1
C17A C Uani 0.605(2) -0.2109(19) -0.0060(11) 0.500 0.048(3) d DUP . 2
C18 C Uani 0.643(2) -0.2718(15) 0.1717(8) 0.500 0.063(3) d DUP . 1
C18A C Uani 0.640(3) -0.3079(16) 0.1555(9) 0.500 0.077(4) d DUP . 2
C19 C Uani 0.7367(17) -0.4418(10) 0.0550(7) 0.500 0.062(3) d DUP . 1
C19A C Uani 0.7405(16) -0.4386(10) 0.0183(7) 0.500 0.061(3) d DUP . 2
C20 C Uani 1.0279(15) -0.1969(13) 0.2554(9) 0.500 0.046(3) d DUP . 1
C20A C Uani 1.0681(15) -0.1597(13) 0.2563(8) 0.500 0.048(3) d DUP . 2
C21 C Uani 1.124(3) -0.3590(16) 0.1324(14) 0.500 0.059(4) d DUP . 1
C21A C Uani 1.147(3) -0.3503(18) 0.1412(14) 0.500 0.059(4) d DUP . 2
C22 C Uani 1.297(2) -0.079(2) 0.1541(13) 0.500 0.057(4) d DUP . 1
C22A C Uani 1.317(2) -0.070(2) 0.1394(12) 0.500 0.049(4) d DUP . 2
H1 H Uiso 0.17710 0.47230 0.32170 0.500 0.0560 c RP A 1
H1A H Uiso 0.06540 0.52000 0.41540 0.500 0.0670 c RP B 2
H2 H Uiso 0.08000 0.54950 0.44530 0.500 0.0560 c RP A 1
H2A H Uiso 0.19370 0.71860 0.49240 0.500 0.0520 c RP B 2
H3 H Uiso 0.25520 0.76840 0.47680 0.500 0.0530 c RP A 1
H3A H Uiso 0.43070 0.82950 0.41590 0.500 0.0500 c RP B 2
H4 H Uiso 0.46880 0.82340 0.38070 0.500 0.0670 c RP A 1
H4A H Uiso 0.45410 0.69470 0.29840 0.500 0.0550 c RP B 2
H5 H Uiso 0.41660 0.63560 0.28350 0.500 0.0590 c RP A 1
H5A H Uiso 0.23760 0.48970 0.30800 0.500 0.0540 c RP B 2
H11A H Uiso -0.00640 0.11430 0.39760 0.500 0.0990 c RP . 1
H11B H Uiso 0.12650 0.16240 0.33550 0.500 0.0990 c RP . 1
H11C H Uiso 0.05380 0.26370 0.37910 0.500 0.0990 c RP . 1
H11D H Uiso 0.09550 0.21370 0.34350 0.500 0.0820 c RP . 2
H11E H Uiso 0.03730 0.29730 0.40800 0.500 0.0820 c RP . 2
H11F H Uiso -0.02460 0.14440 0.40740 0.500 0.0820 c RP . 2
H12A H Uiso 0.13570 0.33550 0.55010 0.500 0.0760 c RP . 1
H12B H Uiso 0.23950 0.26180 0.59820 0.500 0.0760 c RP . 1
H12C H Uiso 0.06710 0.18850 0.57280 0.500 0.0760 c RP . 1
H12D H Uiso 0.06380 0.18210 0.57420 0.500 0.0890 c RP . 2
H12E H Uiso 0.18530 0.31960 0.57840 0.500 0.0890 c RP . 2
H12F H Uiso 0.23670 0.19440 0.60360 0.500 0.0890 c RP . 2
H13A H Uiso 0.35520 0.05150 0.51800 0.500 0.0820 c RP . 1
H13B H Uiso 0.30680 0.01350 0.42900 0.500 0.0820 c RP . 1
H13C H Uiso 0.18040 -0.01940 0.49550 0.500 0.0820 c RP . 1
H13D H Uiso 0.16340 -0.02110 0.47310 0.500 0.0950 c RP . 2
H13E H Uiso 0.34600 0.03470 0.48120 0.500 0.0950 c RP . 2
H13F H Uiso 0.26330 0.02320 0.39710 0.500 0.0950 c RP . 2
H14A H Uiso 0.50820 0.30360 0.19370 0.500 0.0730 c RP . 1
H14B H Uiso 0.44310 0.41170 0.23480 0.500 0.0730 c RP . 1
H14C H Uiso 0.34820 0.26440 0.23810 0.500 0.0730 c RP . 1
H14D H Uiso 0.39120 0.36750 0.24040 0.500 0.0830 c RP . 2
H14E H Uiso 0.33810 0.21540 0.25100 0.500 0.0830 c RP . 2
H14F H Uiso 0.48280 0.27800 0.19830 0.500 0.0830 c RP . 2
H15A H Uiso 0.81270 0.40060 0.37490 0.500 0.0770 c RP . 1
H15B H Uiso 0.74860 0.50240 0.32660 0.500 0.0770 c RP . 1
H15C H Uiso 0.80610 0.39350 0.28160 0.500 0.0770 c RP . 1
H15D H Uiso 0.80630 0.44180 0.35870 0.500 0.0820 c RP . 2
H15E H Uiso 0.70510 0.51750 0.31030 0.500 0.0820 c RP . 2
H15F H Uiso 0.78080 0.41830 0.26660 0.500 0.0820 c RP . 2
H16A H Uiso 0.46670 0.07610 0.32890 0.500 0.0820 c RP . 1
H16B H Uiso 0.61480 0.11960 0.38530 0.500 0.0820 c RP . 1
H16C H Uiso 0.63470 0.11870 0.29270 0.500 0.0820 c RP . 1
H16D H Uiso 0.67890 0.13880 0.30680 0.500 0.0730 c RP . 2
H16E H Uiso 0.51610 0.07970 0.34590 0.500 0.0730 c RP . 2
H16F H Uiso 0.66060 0.15300 0.39890 0.500 0.0730 c RP . 2
H6 H Uiso 1.02950 0.13430 0.22260 0.500 0.0720 c RP . 1
H6A H Uiso 1.08670 0.26380 0.18960 0.500 0.0520 c RP . 2
H7 H Uiso 0.76110 0.00060 0.19830 0.500 0.0790 c RP . 1
H7A H Uiso 0.89320 0.06020 0.22720 0.500 0.0460 c RP . 2
H8 H Uiso 0.64020 0.11690 0.09830 0.500 0.0680 c RP . 1
H8A H Uiso 0.65700 0.04140 0.14160 0.500 0.0580 c RP . 2
H9 H Uiso 0.84470 0.31090 0.05710 0.500 0.0670 c RP . 1
H9A H Uiso 0.70990 0.22890 0.05000 0.500 0.0540 c RP . 2
H10 H Uiso 1.08900 0.31970 0.13580 0.500 0.0810 c RP . 1
H10A H Uiso 0.98760 0.35420 0.07400 0.500 0.0540 c RP . 2
H17A H Uiso 0.50070 -0.28900 0.00210 0.500 0.1150 c RP . 1
H17B H Uiso 0.64540 -0.22820 -0.05110 0.500 0.1150 c RP . 1
H17C H Uiso 0.59170 -0.14140 0.01320 0.500 0.1150 c RP . 1
H17D H Uiso 0.65110 -0.19620 -0.05770 0.500 0.0720 c RP . 2
H17E H Uiso 0.59730 -0.12920 0.01650 0.500 0.0720 c RP . 2
H17F H Uiso 0.50270 -0.27010 -0.01080 0.500 0.0720 c RP . 2
H18A H Uiso 0.64120 -0.18400 0.18560 0.500 0.0930 c RP . 1
H18B H Uiso 0.70320 -0.30400 0.21100 0.500 0.0930 c RP . 1
H18C H Uiso 0.53750 -0.32680 0.16960 0.500 0.0930 c RP . 1
H18D H Uiso 0.53220 -0.35700 0.14960 0.500 0.1150 c RP . 2
H18E H Uiso 0.64480 -0.22510 0.18060 0.500 0.1150 c RP . 2
H18F H Uiso 0.69600 -0.35580 0.18770 0.500 0.1150 c RP . 2
H19A H Uiso 0.63150 -0.49720 0.05380 0.500 0.0930 c RP . 1
H19B H Uiso 0.79650 -0.46980 0.09640 0.500 0.0930 c RP . 1
H19C H Uiso 0.78460 -0.44720 0.00460 0.500 0.0930 c RP . 1
H19D H Uiso 0.64370 -0.50320 0.02720 0.500 0.0910 c RP . 2
H19E H Uiso 0.82520 -0.46420 0.04460 0.500 0.0910 c RP . 2
H19F H Uiso 0.75940 -0.43150 -0.03780 0.500 0.0910 c RP . 2
H20A H Uiso 0.93360 -0.26650 0.25910 0.500 0.0690 c RP . 1
H20B H Uiso 1.00490 -0.11490 0.26700 0.500 0.0690 c RP . 1
H20C H Uiso 1.10480 -0.21080 0.29310 0.500 0.0690 c RP . 1
H20D H Uiso 0.96150 -0.20930 0.26320 0.500 0.0720 c RP . 2
H20E H Uiso 1.07620 -0.06860 0.26550 0.500 0.0720 c RP . 2
H20F H Uiso 1.13530 -0.18870 0.29360 0.500 0.0720 c RP . 2
H21A H Uiso 1.13450 -0.36820 0.07600 0.500 0.0880 c RP . 1
H21B H Uiso 1.03190 -0.42280 0.14960 0.500 0.0880 c RP . 1
H21C H Uiso 1.21480 -0.37210 0.15960 0.500 0.0880 c RP . 1
H21D H Uiso 1.21160 -0.37040 0.18320 0.500 0.0900 c RP . 2
H21E H Uiso 1.19400 -0.35720 0.09070 0.500 0.0900 c RP . 2
H21F H Uiso 1.04480 -0.41090 0.14210 0.500 0.0900 c RP . 2
H22A H Uiso 1.36880 -0.11050 0.18710 0.500 0.0850 c RP . 1
H22B H Uiso 1.29020 0.00480 0.17410 0.500 0.0850 c RP . 1
H22C H Uiso 1.33450 -0.06950 0.10050 0.500 0.0850 c RP . 1
H22D H Uiso 1.30690 0.01790 0.14160 0.500 0.0730 c RP . 2
H22E H Uiso 1.35520 -0.08690 0.08820 0.500 0.0730 c RP . 2
H22F H Uiso 1.39030 -0.08120 0.18010 0.500 0.0730 c RP . 2

loop_
_atom_type_symbol
_atom_type_description
_atom_type_scat_dispersion_real
_atom_type_scat_dispersion_imag
_atom_type_scat_source
C C 0.0181 0.0091 ' International Tables Vol C Tables 4.2.6.8 and 6.1.1.4'
H H 0.0000 0.0000 ' International Tables Vol C Tables 4.2.6.8 and 6.1.1.4'
Cr Cr -0.1635 2.4439 ' International Tables Vol C Tables 4.2.6.8 and 6.1.1.4'
P P 0.2955 0.4335 ' International Tables Vol C Tables 4.2.6.8 and 6.1.1.4'
Si Si 0.2541 0.3302 ' International Tables Vol C Tables 4.2.6.8 and 6.1.1.4'

loop_
_geom_angle_atom_site_label_1
_geom_angle_atom_site_label_2
_geom_angle_atom_site_label_3
_geom_angle
_geom_angle_site_symmetry_3
C2 C1 C5 108(2) .
C2 C1 Cr1 70.7(16) .
C5 C1 Cr1 72.5(13) .
C2 C1 H1 125.8 .
C5 C1 H1 125.8 .
Cr1 C1 H1 122.6 .
C1 C2 C3 106.0(17) .
C1 C2 Cr1 74.0(16) .
C3 C2 Cr1 71.7(12) .
C1 C2 H2 127.0 .
C3 C2 H2 127.0 .
Cr1 C2 H2 119.3 .
C4 C3 C2 111.5(16) .
C4 C3 Cr1 74.6(11) .
C2 C3 Cr1 71.9(14) .
C4 C3 H3 124.2 .
C2 C3 H3 124.2 .
Cr1 C3 H3 120.8 .
C3 C4 C5 104.4(17) .
C3 C4 Cr1 70.3(10) .
C5 C4 Cr1 71.9(12) .
C3 C4 H4 127.8 .
C5 C4 H4 127.8 .
Cr1 C4 H4 122.0 .
C1 C5 C4 109.7(19) .
C1 C5 Cr1 72.3(14) .
C4 C5 Cr1 72.4(12) .
C1 C5 H5 125.1 .
C4 C5 H5 125.1 .
Cr1 C5 H5 121.8 .
C2A C1A C5A 110.4(19) .
C2A C1A Cr1 71.6(13) .
C5A C1A Cr1 69.1(15) .
C2A C1A H1A 124.8 .
C5A C1A H1A 124.8 .
Cr1 C1A H1A 126.1 .
C1A C2A C3A 104.6(16) .
C1A C2A Cr1 73.7(14) .
C3A C2A Cr1 69.9(9) .
C1A C2A H2A 127.7 .
C3A C2A H2A 127.7 .
Cr1 C2A H2A 120.7 .
C4A C3A C2A 111.2(15) .
C4A C3A Cr1 73.5(11) .
C2A C3A Cr1 73.6(9) .
C4A C3A H3A 124.4 .
C2A C3A H3A 124.4 .
Cr1 C3A H3A 120.1 .
C3A C4A C5A 105.0(17) .
C3A C4A Cr1 70.6(11) .
C5A C4A Cr1 70.2(12) .
C3A C4A H4A 127.5 .
C5A C4A H4A 127.5 .
Cr1 C4A H4A 123.5 .
C1A C5A C4A 108.4(19) .
C1A C5A Cr1 75.4(15) .
C4A C5A Cr1 73.5(12) .
C1A C5A H5A 125.8 .
C4A C5A H5A 125.8 .
Cr1 C5A H5A 117.3 .
C10 C6 C7 112.3(12) .
C10 C6 Cr2 72.3(7) .
C7 C6 Cr2 73.4(6) .
C10 C6 H6 123.9 .
C7 C6 H6 123.9 .
Cr2 C6 H6 121.9 .
C8 C7 C6 105.9(11) .
C8 C7 Cr2 72.8(7) .
C6 C7 Cr2 70.7(6) .
C8 C7 H7 127.0 .
C6 C7 H7 127.0 .
Cr2 C7 H7 121.3 .
C7 C8 C9 107.5(10) .
C7 C8 Cr2 71.8(7) .
C9 C8 Cr2 69.9(6) .
C7 C8 H8 126.3 .
C9 C8 H8 126.3 .
Cr2 C8 H8 123.7 .
C8 C9 C10 108.9(10) .
C8 C9 Cr2 74.1(7) .
C10 C9 Cr2 71.7(7) .
C8 C9 H9 125.5 .
C10 C9 H9 125.5 .
Cr2 C9 H9 120.4 .
C6 C10 C9 105.4(12) .
C6 C10 Cr2 72.7(7) .
C9 C10 Cr2 71.6(7) .
C6 C10 H10 127.3 .
C9 C10 H10 127.3 .
Cr2 C10 H10 120.4 .
C10A C6A C7A 109.7(10) .
C10A C6A Cr2 71.3(6) .
C7A C6A Cr2 70.7(6) .
C10A C6A H6A 125.2 .
C7A C6A H6A 125.2 .
Cr2 C6A H6A 124.4 .
C6A C7A C8A 106.3(8) .
C6A C7A Cr2 74.1(6) .
C8A C7A Cr2 71.7(7) .
C6A C7A H7A 126.8 .
C8A C7A H7A 126.8 .
Cr2 C7A H7A 119.4 .
C9A C8A C7A 108.8(9) .
C9A C8A Cr2 73.9(7) .
C7A C8A Cr2 72.6(6) .
C9A C8A H8A 125.6 .
C7A C8A H8A 125.6 .
Cr2 C8A H8A 119.7 .
C8A C9A C10A 106.7(9) .
C8A C9A Cr2 70.6(7) .
C10A C9A Cr2 71.2(6) .
C8A C9A H9A 126.7 .
C10A C9A H9A 126.7 .
Cr2 C9A H9A 123.2 .
C6A C10A C9A 108.2(10) .
C6A C10A Cr2 74.4(7) .
C9A C10A Cr2 73.2(6) .
C6A C10A H10A 125.9 .
C9A C10A H10A 125.9 .
Cr2 C10A H10A 118.4 .
C11 Si1 C13 108.2(7) .
C11 Si1 C12 110.9(8) .
C13 Si1 C12 108.9(8) .
C11 Si1 P1 111.4(7) .
C13 Si1 P1 112.6(7) .
C12 Si1 P1 104.9(7) .
C15 Si2 C16 108.8(7) .
C15 Si2 C14 108.5(7) .
C16 Si2 C14 107.8(7) .
C15 Si2 P1 107.7(7) .
C16 Si2 P1 111.4(7) .
C14 Si2 P1 112.6(7) .
C17 Si3 C18 107.5(10) .
C17 Si3 C19 108.6(10) .
C18 Si3 C19 106.3(7) .
C17 Si3 P2 107.6(10) .
C18 Si3 P2 113.7(8) .
C19 Si3 P2 113.0(7) .
C20 Si4 C22 108.5(9) .
C20 Si4 C21 107.4(9) .
C22 Si4 C21 109.1(11) .
C20 Si4 P2 113.7(9) .
C22 Si4 P2 107.9(10) .
C21 Si4 P2 110.1(11) .
C13A Si1A C12A 109.1(8) .
C13A Si1A C11A 106.6(7) .
C12A Si1A C11A 108.1(8) .
C13A Si1A P1 112.3(7) .
C12A Si1A P1 109.4(8) .
C11A Si1A P1 111.1(7) .
Si1A C11A H11D 109.5 .
Si1A C11A H11E 109.5 .
H11D C11A H11E 109.5 .
Si1A C11A H11F 109.5 .
H11D C11A H11F 109.5 .
H11E C11A H11F 109.5 .
Si1A C12A H12D 109.5 .
Si1A C12A H12E 109.5 .
H12D C12A H12E 109.5 .
Si1A C12A H12F 109.5 .
H12D C12A H12F 109.5 .
H12E C12A H12F 109.5 .
Si1A C13A H13D 109.5 .
Si1A C13A H13E 109.5 .
H13D C13A H13E 109.5 .
Si1A C13A H13F 109.5 .
H13D C13A H13F 109.5 .
H13E C13A H13F 109.5 .
C16A Si2A C15A 110.2(7) .
C16A Si2A C14A 109.8(7) .
C15A Si2A C14A 108.1(7) .
C16A Si2A P1 110.7(6) .
C15A Si2A P1 108.1(7) .
C14A Si2A P1 110.0(8) .
Si2A C14A H14D 109.5 .
Si2A C14A H14E 109.5 .
H14D C14A H14E 109.5 .
Si2A C14A H14F 109.5 .
H14D C14A H14F 109.5 .
H14E C14A H14F 109.5 .
Si2A C15A H15D 109.5 .
Si2A C15A H15E 109.5 .
H15D C15A H15E 109.5 .
Si2A C15A H15F 109.5 .
H15D C15A H15F 109.5 .
H15E C15A H15F 109.5 .
Si2A C16A H16D 109.5 .
Si2A C16A H16E 109.5 .
H16D C16A H16E 109.5 .
Si2A C16A H16F 109.5 .
H16D C16A H16F 109.5 .
H16E C16A H16F 109.5 .
C17A Si3A C18A 108.9(9) .
C17A Si3A C19A 110.4(8) .
C18A Si3A C19A 108.0(8) .
C17A Si3A P2 106.2(8) .
C18A Si3A P2 110.7(8) .
C19A Si3A P2 112.6(7) .
Si3A C17A H17D 109.5 .
Si3A C17A H17E 109.5 .
H17D C17A H17E 109.5 .
Si3A C17A H17F 109.5 .
H17D C17A H17F 109.5 .
H17E C17A H17F 109.5 .
Si3A C18A H18D 109.5 .
Si3A C18A H18E 109.5 .
H18D C18A H18E 109.5 .
Si3A C18A H18F 109.5 .
H18D C18A H18F 109.5 .
H18E C18A H18F 109.5 .
Si3A C19A H19D 109.5 .
Si3A C19A H19E 109.5 .
H19D C19A H19E 109.5 .
Si3A C19A H19F 109.5 .
H19D C19A H19F 109.5 .
H19E C19A H19F 109.5 .
C22A Si4A C20A 108.3(9) .
C22A Si4A C21A 108.5(10) .
C20A Si4A C21A 110.7(10) .
C22A Si4A P2 106.8(10) .
C20A Si4A P2 110.7(9) .
C21A Si4A P2 111.7(11) .
Si4A C20A H20D 109.5 .
Si4A C20A H20E 109.5 .
H20D C20A H20E 109.5 .
Si4A C20A H20F 109.5 .
H20D C20A H20F 109.5 .
H20E C20A H20F 109.5 .
Si4A C21A H21D 109.5 .
Si4A C21A H21E 109.5 .
H21D C21A H21E 109.5 .
Si4A C21A H21F 109.5 .
H21D C21A H21F 109.5 .
H21E C21A H21F 109.5 .
Si4A C22A H22D 109.5 .
Si4A C22A H22E 109.5 .
H22D C22A H22E 109.5 .
Si4A C22A H22F 109.5 .
H22D C22A H22F 109.5 .
H22E C22A H22F 109.5 .
Si1A P1 Si2A 111.5(3) .
Si2A P1 Si1 110.2(3) .
Si1A P1 Si2 111.3(3) .
Si1 P1 Si2 110.1(3) .
Si1A P1 Cr1 111.3(2) .
Si2A P1 Cr1 119.79(17) .
Si1 P1 Cr1 112.9(2) .
Si2 P1 Cr1 119.46(12) .
Si1A P1 Cr1 112.8(2) 2_666
Si2A P1 Cr1 118.07(18) 2_666
Si1 P1 Cr1 113.0(2) 2_666
Si2 P1 Cr1 118.61(18) 2_666
Cr1 P1 Cr1 80.02(3) 2_666
Si4 P2 Si3 105.2(5) .
Si4 P2 Si3A 109.6(5) .
Si3 P2 Si4A 110.0(5) .
Si3A P2 Si4A 114.3(5) .
Si4 P2 Cr2 120.1(4) .
Si3 P2 Cr2 112.5(3) .
Si3A P2 Cr2 113.6(3) .
Si4A P2 Cr2 117.5(4) .
Si4 P2 Cr2 120.0(4) 2_755
Si3 P2 Cr2 117.6(3) 2_755
Si3A P2 Cr2 110.4(3) 2_755
Si4A P2 Cr2 116.2(4) 2_755
Cr2 P2 Cr2 80.57(3) 2_755
C5A Cr1 C3A 59.5(7) .
C5A Cr1 C3 59.9(7) .
C3A Cr1 C3 25.6(5) .
C5A Cr1 C2 41.2(8) .
C3A Cr1 C2 55.5(8) .
C3 Cr1 C2 36.4(6) .
C5A Cr1 C4A 36.3(6) .
C3A Cr1 C4A 35.9(5) .
C3 Cr1 C4A 53.4(6) .
C2 Cr1 C4A 61.5(8) .
C5A Cr1 C2A 60.2(6) .
C3A Cr1 C2A 36.5(5) .
C3 Cr1 C2A 11.0(6) .
C2 Cr1 C2A 28.9(7) .
C4A Cr1 C2A 61.1(6) .
C5A Cr1 C1 7.7(10) .
C3A Cr1 C1 62.0(8) .
C3 Cr1 C1 58.5(7) .
C2 Cr1 C1 35.3(6) .
C4A Cr1 C1 42.8(8) .
C2A Cr1 C1 57.2(7) .
C5A Cr1 C5 28.1(7) .
C3A Cr1 C5 43.8(6) .
C3 Cr1 C5 57.9(6) .
C2 Cr1 C5 59.1(7) .
C4A Cr1 C5 9.6(7) .
C2A Cr1 C5 64.1(7) .
C1 Cr1 C5 35.2(6) .
C5A Cr1 C4 55.7(8) .
C3A Cr1 C4 10.6(7) .
C3 Cr1 C4 35.1(5) .
C2 Cr1 C4 60.6(7) .
C4A Cr1 C4 26.9(6) .
C2A Cr1 C4 45.7(6) .
C1 Cr1 C4 59.7(7) .
C5 Cr1 C4 35.7(5) .
C5A Cr1 C1A 35.5(6) .
C3A Cr1 C1A 58.0(7) .
C3 Cr1 C1A 41.2(8) .
C2 Cr1 C1A 6.6(10) .
C4A Cr1 C1A 59.2(7) .
C2A Cr1 C1A 34.7(6) .
C1 Cr1 C1A 29.2(8) .
C5 Cr1 C1A 55.7(8) .
C4 Cr1 C1A 61.8(8) .
C5A Cr1 P1 99.1(6) .
C3A Cr1 P1 154.6(4) .
C3 Cr1 P1 154.7(4) .
C2 Cr1 P1 118.6(6) .
C4A Cr1 P1 118.7(4) .
C2A Cr1 P1 146.8(4) .
C1 Cr1 P1 98.7(6) .
C5 Cr1 P1 110.8(5) .
C4 Cr1 P1 145.1(5) .
C1A Cr1 P1 113.5(6) .
C5A Cr1 P1 160.7(6) 2_666
C3A Cr1 P1 101.3(4) 2_666
C3 Cr1 P1 102.3(4) 2_666
C2 Cr1 P1 128.3(5) 2_666
C4A Cr1 P1 128.3(4) 2_666
C2A Cr1 P1 103.8(4) 2_666
C1 Cr1 P1 160.8(6) 2_666
C5 Cr1 P1 137.7(4) 2_666
C4 Cr1 P1 105.7(5) 2_666
C1A Cr1 P1 134.9(6) 2_666
P1 Cr1 P1 99.98(3) 2_666
C9 Cr2 C10 36.7(4) .
C9 Cr2 C6 58.6(4) .
C10 Cr2 C6 35.0(4) .
C9 Cr2 C7 59.8(4) .
C10 Cr2 C7 60.5(4) .
C6 Cr2 C7 35.9(4) .
C9 Cr2 C8A 46.3(4) .
C10 Cr2 C8A 62.8(5) .
C6 Cr2 C8A 51.5(4) .
C7 Cr2 C8A 22.5(4) .
C9 Cr2 C7A 57.7(4) .
C10 Cr2 C7A 46.7(4) .
C6 Cr2 C7A 18.1(3) .
C7 Cr2 C7A 17.8(3) .
C8A Cr2 C7A 35.7(3) .
C9 Cr2 C8 36.0(4) .
C10 Cr2 C8 60.6(5) .
C6 Cr2 C8 58.6(4) .
C7 Cr2 C8 35.4(4) .
C8A Cr2 C8 13.7(3) .
C7A Cr2 C8 45.6(4) .
C9 Cr2 C10A 17.3(3) .
C10 Cr2 C10A 23.1(4) .
C6 Cr2 C10A 53.5(4) .
C7 Cr2 C10A 66.8(4) .
C8A Cr2 C10A 59.1(4) .
C7A Cr2 C10A 59.0(3) .
C8 Cr2 C10A 51.2(4) .
C9 Cr2 C9A 18.3(3) .
C10 Cr2 C9A 53.0(5) .
C6 Cr2 C9A 66.3(4) .
C7 Cr2 C9A 54.7(4) .
C8A Cr2 C9A 35.4(3) .
C7A Cr2 C9A 59.2(3) .
C8 Cr2 C9A 22.3(4) .
C10A Cr2 C9A 35.6(3) .
C9 Cr2 C6A 44.3(5) .
C10 Cr2 C6A 13.2(5) .
C6 Cr2 C6A 21.9(4) .
C7 Cr2 C6A 50.9(4) .
C8A Cr2 C6A 58.2(4) .
C7A Cr2 C6A 35.3(3) .
C8 Cr2 C6A 59.5(4) .
C10A Cr2 C6A 34.2(4) .
C9A Cr2 C6A 57.7(4) .
C9 Cr2 P2 156.1(3) .
C10 Cr2 P2 139.1(5) .
C6 Cr2 P2 106.8(4) .
C7 Cr2 P2 97.0(3) .
C8A Cr2 P2 109.9(4) .
C7A Cr2 P2 102.2(2) .
C8 Cr2 P2 121.1(4) .
C10A Cr2 P2 160.4(3) .
C9A Cr2 P2 142.3(4) .
C6A Cr2 P2 126.8(3) .
C9 Cr2 P2 102.7(3) 2_755
C10 Cr2 P2 110.4(4) 2_755
C6 Cr2 P2 143.0(5) 2_755
C7 Cr2 P2 161.3(4) 2_755
C8A Cr2 P2 139.7(4) 2_755
C7A Cr2 P2 156.8(3) 2_755
C8 Cr2 P2 126.3(5) 2_755
C10A Cr2 P2 98.5(3) 2_755
C9A Cr2 P2 106.6(3) 2_755
C6A Cr2 P2 122.5(3) 2_755
P2 Cr2 P2 99.43(3) 2_755

loop_
_geom_bond_atom_site_label_1
_geom_bond_atom_site_label_2
_geom_bond_distance
_geom_bond_site_symmetry_2
C1 C2 1.39(2) .
C1 C5 1.40(2) .
C1 Cr1 2.32(3) .
C1 H1 0.9500 .
C2 C3 1.42(2) .
C2 Cr1 2.28(3) .
C2 H2 0.9500 .
C3 C4 1.391(17) .
C3 Cr1 2.276(17) .
C3 H3 0.9500 .
C4 C5 1.43(2) .
C4 Cr1 2.33(2) .
C4 H4 0.9500 .
C5 Cr1 2.32(2) .
C5 H5 0.9500 .
C1A C2A 1.38(2) .
C1A C5A 1.40(2) .
C1A Cr1 2.33(3) .
C1A H1A 0.9500 .
C2A C3A 1.431(16) .
C2A Cr1 2.306(15) .
C2A H2A 0.9500 .
C3A C4A 1.404(17) .
C3A Cr1 2.258(17) .
C3A H3A 0.9500 .
C4A C5A 1.42(2) .
C4A Cr1 2.30(2) .
C4A H4A 0.9500 .
C5A Cr1 2.25(2) .
C5A H5A 0.9500 .
C6 C10 1.350(15) .
C6 C7 1.397(14) .
C6 Cr2 2.250(9) .
C6 H6 0.9500 .
C7 C8 1.393(14) .
C7 Cr2 2.284(9) .
C7 H7 0.9500 .
C8 C9 1.404(14) .
C8 Cr2 2.297(13) .
C8 H8 0.9500 .
C9 C10 1.414(16) .
C9 Cr2 2.244(9) .
C9 H9 0.9500 .
C10 Cr2 2.246(15) .
C10 H10 0.9500 .
C6A C10A 1.365(14) .
C6A C7A 1.404(13) .
C6A Cr2 2.339(12) .
C6A H6A 0.9500 .
C7A C8A 1.405(13) .
C7A Cr2 2.296(9) .
C7A H7A 0.9500 .
C8A C9A 1.404(13) .
C8A Cr2 2.284(13) .
C8A H8A 0.9500 .
C9A C10A 1.415(12) .
C9A Cr2 2.327(9) .
C9A H9A 0.9500 .
C10A Cr2 2.300(10) .
C10A H10A 0.9500 .
Si1 C11 1.856(11) .
Si1 C13 1.866(10) .
Si1 C12 1.869(10) .
Si1 P1 2.237(8) .
C11 H11A 0.9800 .
C11 H11B 0.9800 .
C11 H11C 0.9800 .
C12 H12A 0.9800 .
C12 H12B 0.9800 .
C12 H12C 0.9800 .
C13 H13A 0.9800 .
C13 H13B 0.9800 .
C13 H13C 0.9800 .
Si2 C15 1.869(10) .
Si2 C16 1.873(10) .
Si2 C14 1.873(10) .
Si2 P1 2.250(7) .
C14 H14A 0.9800 .
C14 H14B 0.9800 .
C14 H14C 0.9800 .
C15 H15A 0.9800 .
C15 H15B 0.9800 .
C15 H15C 0.9800 .
C16 H16A 0.9800 .
C16 H16B 0.9800 .
C16 H16C 0.9800 .
Si3 C17 1.860(13) .
Si3 C18 1.861(11) .
Si3 C19 1.864(10) .
Si3 P2 2.202(13) .
C17 H17A 0.9800 .
C17 H17B 0.9800 .
C17 H17C 0.9800 .
C18 H18A 0.9800 .
C18 H18B 0.9800 .
C18 H18C 0.9800 .
C19 H19A 0.9800 .
C19 H19B 0.9800 .
C19 H19C 0.9800 .
Si4 C20 1.858(11) .
Si4 C22 1.858(12) .
Si4 C21 1.875(11) .
Si4 P2 2.195(17) .
C20 H20A 0.9800 .
C20 H20B 0.9800 .
C20 H20C 0.9800 .
C21 H21A 0.9800 .
C21 H21B 0.9800 .
C21 H21C 0.9800 .
C22 H22A 0.9800 .
C22 H22B 0.9800 .
C22 H22C 0.9800 .
Si1A C13A 1.862(11) .
Si1A C12A 1.872(11) .
Si1A C11A 1.881(10) .
Si1A P1 2.233(9) .
C11A H11D 0.9800 .
C11A H11E 0.9800 .
C11A H11F 0.9800 .
C12A H12D 0.9800 .
C12A H12E 0.9800 .
C12A H12F 0.9800 .
C13A H13D 0.9800 .
C13A H13E 0.9800 .
C13A H13F 0.9800 .
Si2A C16A 1.855(10) .
Si2A C15A 1.868(11) .
Si2A C14A 1.868(11) .
Si2A P1 2.235(7) .
C14A H14D 0.9800 .
C14A H14E 0.9800 .
C14A H14F 0.9800 .
C15A H15D 0.9800 .
C15A H15E 0.9800 .
C15A H15F 0.9800 .
C16A H16D 0.9800 .
C16A H16E 0.9800 .
C16A H16F 0.9800 .
Si3A C17A 1.845(11) .
Si3A C18A 1.851(12) .
Si3A C19A 1.862(10) .
Si3A P2 2.262(12) .
C17A H17D 0.9800 .
C17A H17E 0.9800 .
C17A H17F 0.9800 .
C18A H18D 0.9800 .
C18A H18E 0.9800 .
C18A H18F 0.9800 .
C19A H19D 0.9800 .
C19A H19E 0.9800 .
C19A H19F 0.9800 .
Si4A C22A 1.852(12) .
Si4A C20A 1.857(11) .
Si4A C21A 1.866(11) .
Si4A P2 2.295(18) .
C20A H20D 0.9800 .
C20A H20E 0.9800 .
C20A H20F 0.9800 .
C21A H21D 0.9800 .
C21A H21E 0.9800 .
C21A H21F 0.9800 .
C22A H22D 0.9800 .
C22A H22E 0.9800 .
C22A H22F 0.9800 .
P1 Cr1 2.3814(9) .
P1 Cr1 2.3864(9) 2_666
P2 Cr2 2.3858(9) .
P2 Cr2 2.3869(9) 2_755
Cr1 P1 2.3864(9) 2_666
Cr2 P2 2.3869(9) 2_755
